data_4029552
loop_
_publ_author_name
'Avery, Thomas D.'
'Greatrex, Ben W.'
'Pedersen, Daniel Sejer'
'Taylor, Dennis K.'
'Tiekink, Edward R. T.'

_publ_section_title
;
 A concise route to beta-Cyclopropyl amino acids utilizing 1,2-dioxines
 and stabilized phosphonate nucleophiles.
;
_journal_issue 7
_journal_name_full 'The Journal of organic chemistry'
_journal_page_first 2633
_journal_page_last 2640
_journal_paper_doi 10.1021/jo7024256
_journal_volume 73
_journal_year 2008
_chemical_formula_moiety 'C26 H41 N O7 Si'
_chemical_formula_sum 'C26 H41 N O7 Si'
_chemical_formula_weight 507.69
_chemical_name_systematic
; 
 ? 
;
_space_group_IT_number 2
_symmetry_cell_setting triclinic
_symmetry_space_group_name_Hall '-P 1'
_symmetry_space_group_name_H-M 'P -1'
_atom_sites_solution_hydrogens geom
_atom_sites_solution_primary direct
_atom_sites_solution_secondary difmap
_audit_creation_method SHELXL-97
_cell_angle_alpha 69.626(12)
_cell_angle_beta 79.534(15)
_cell_angle_gamma 66.374(12)
_cell_formula_units_Z 2
_cell_length_a 9.7330(10)
_cell_length_b 11.5486(6)
_cell_length_c 14.5657(11)
_cell_measurement_reflns_used 2043
_cell_measurement_temperature 153(2)
_cell_measurement_theta_max 30.2
_cell_measurement_theta_min 2.4
_cell_volume 1404.5(3)
_computing_cell_refinement 'SAINT (Bruker, 2000)'
_computing_data_collection 'SMART (Bruker, 2000)'
_computing_data_reduction 'SHELXTL (Bruker, 2000)'
_computing_molecular_graphics 'ORTEPII (Johnson, 1976)'
_computing_publication_material SHELXL-97
_computing_structure_refinement 'SHELXL-97 (Sheldrick, 1997)'
_computing_structure_solution 'SIR92 (Altomare et al., 1993)'
_diffrn_ambient_temperature 153(2)
_diffrn_measured_fraction_theta_full 0.960
_diffrn_measured_fraction_theta_max 0.960
_diffrn_measurement_device_type 'Bruker AXS SMART CCD diffractometer'
_diffrn_measurement_method '\f and \w scans'
_diffrn_radiation_monochromator graphite
_diffrn_radiation_source 'fine-focus sealed tube'
_diffrn_radiation_type MoK\a
_diffrn_radiation_wavelength 0.71070
_diffrn_reflns_av_R_equivalents 0.023
_diffrn_reflns_av_sigmaI/netI 0.026
_diffrn_reflns_limit_h_max 12
_diffrn_reflns_limit_h_min -9
_diffrn_reflns_limit_k_max 14
_diffrn_reflns_limit_k_min -12
_diffrn_reflns_limit_l_max 17
_diffrn_reflns_limit_l_min -18
_diffrn_reflns_number 14875
_diffrn_reflns_theta_full 26.5
_diffrn_reflns_theta_max 26.5
_diffrn_reflns_theta_min 2.0
_diffrn_standards_decay_% 0
_diffrn_standards_number 0
_exptl_absorpt_coefficient_mu 0.126
_exptl_absorpt_correction_T_max 1
_exptl_absorpt_correction_T_min 0.881
_exptl_absorpt_correction_type multi-scan
_exptl_absorpt_process_details 'ABSCOR (Higashi, 1995)'
_exptl_crystal_colour colourless
_exptl_crystal_density_diffrn 1.201
_exptl_crystal_density_method 'not measured'
_exptl_crystal_description 'triangular block'
_exptl_crystal_F_000 548
_exptl_crystal_size_max 0.40
_exptl_crystal_size_mid 0.17
_exptl_crystal_size_min 0.15
_refine_diff_density_max 0.19
_refine_diff_density_min -0.33
_refine_diff_density_rms 0.044
_refine_ls_extinction_method none
_refine_ls_goodness_of_fit_ref 1.08
_refine_ls_hydrogen_treatment constr
_refine_ls_matrix_type full
_refine_ls_number_parameters 318
_refine_ls_number_reflns 5589
_refine_ls_number_restraints 0
_refine_ls_restrained_S_all 1.08
_refine_ls_R_factor_all 0.052
_refine_ls_R_factor_gt 0.048
_refine_ls_shift/su_max <0.001
_refine_ls_shift/su_mean 0.000
_refine_ls_structure_factor_coef Fsqd
_refine_ls_weighting_details 'calc w=1/[\s^2^(Fo^2^)+(0.0595P)^2^+0.4501P] where P=(Fo^2^+2Fc^2^)/3'
_refine_ls_weighting_scheme calc
_refine_ls_wR_factor_gt 0.123
_refine_ls_wR_factor_ref 0.126
_reflns_number_gt 5197
_reflns_number_total 5589
_reflns_threshold_expression I>2\s(I)
_cod_data_source_file jo7024256-file005.cif
_cod_data_source_block 27f
_cod_original_cell_volume 1404.46(19)
_cod_database_code 4029552

loop_
_symmetry_equiv_pos_as_xyz
'x, y, z'
'-x, -y, -z'

loop_
_atom_site_label
_atom_site_type_symbol
_atom_site_fract_x
_atom_site_fract_y
_atom_site_fract_z
_atom_site_U_iso_or_equiv
_atom_site_adp_type
_atom_site_occupancy
_atom_site_symmetry_multiplicity
_atom_site_calc_flag
_atom_site_refinement_flags
Si1 Si 0.77993(5) 0.88388(5) 0.58316(3) 0.03461(14) Uani 1 1 d .
O1 O 0.74347(13) 0.45614(10) 0.93967(9) 0.0365(3) Uani 1 1 d .
O2 O 0.83403(12) 0.61969(10) 0.88684(8) 0.0319(3) Uani 1 1 d .
O3 O 0.66622(13) 0.67266(12) 1.11062(9) 0.0380(3) Uani 1 1 d .
O4 O 0.48189(13) 0.59494(11) 1.19419(8) 0.0338(3) Uani 1 1 d .
O5 O 0.19042(13) 0.72691(11) 0.81241(9) 0.0382(3) Uani 1 1 d .
O6 O 0.11435(13) 1.09253(11) 0.81034(9) 0.0386(3) Uani 1 1 d .
O7 O 0.65774(15) 0.82802(13) 0.65919(9) 0.0438(3) Uani 1 1 d .
N1 N 0.51035(14) 0.63728(12) 1.03409(9) 0.0282(3) Uani 1 1 d .
H1n H 0.4343 0.6114 1.0414 0.034 Uiso 1 1 calc R
C1 C 0.46903(16) 0.70407(14) 0.86305(11) 0.0260(3) Uani 1 1 d .
H1 H 0.4496 0.6239 0.8666 0.031 Uiso 1 1 calc R
C2 C 0.33125(17) 0.83123(14) 0.84500(11) 0.0275(3) Uani 1 1 d .
H2 H 0.3259 0.8989 0.8750 0.033 Uiso 1 1 calc R
C3 C 0.45158(17) 0.80484(14) 0.76450(11) 0.0280(3) Uani 1 1 d .
H3 H 0.4213 0.7796 0.7144 0.034 Uiso 1 1 calc R
C4 C 0.57692(16) 0.67915(14) 0.93687(11) 0.0258(3) Uani 1 1 d .
H4 H 0.5935 0.7627 0.9275 0.031 Uiso 1 1 calc R
C5 C 0.72598(16) 0.57092(14) 0.92237(11) 0.0269(3) Uani 1 1 d .
C6 C 0.98038(18) 0.52560(16) 0.86824(14) 0.0366(4) Uani 1 1 d .
H6A H 1.0131 0.4521 0.9286 0.055 Uiso 1 1 calc R
H6B H 1.0529 0.5701 0.8464 0.055 Uiso 1 1 calc R
H6C H 0.9739 0.4911 0.8172 0.055 Uiso 1 1 calc R
C7 C 0.56323(17) 0.63735(15) 1.11365(11) 0.0287(3) Uani 1 1 d .
C8 C 0.5101(2) 0.58984(18) 1.29193(12) 0.0384(4) Uani 1 1 d .
C9 C 0.4718(3) 0.7290(2) 1.29455(17) 0.0564(5) Uani 1 1 d .
H9A H 0.3675 0.7827 1.2770 0.085 Uiso 1 1 calc R
H9B H 0.5388 0.7686 1.2477 0.085 Uiso 1 1 calc R
H9C H 0.4843 0.7260 1.3607 0.085 Uiso 1 1 calc R
C10 C 0.4005(3) 0.5281(3) 1.35666(15) 0.0603(6) Uani 1 1 d .
H10A H 0.2977 0.5869 1.3383 0.090 Uiso 1 1 calc R
H10B H 0.4111 0.5156 1.4254 0.090 Uiso 1 1 calc R
H10C H 0.4221 0.4419 1.3480 0.090 Uiso 1 1 calc R
C11 C 0.6697(2) 0.5016(2) 1.31839(13) 0.0450(4) Uani 1 1 d .
H11A H 0.6895 0.4126 1.3158 0.067 Uiso 1 1 calc R
H11B H 0.6843 0.4961 1.3848 0.067 Uiso 1 1 calc R
H11C H 0.7388 0.5388 1.2718 0.067 Uiso 1 1 calc R
C12 C 0.18828(17) 0.81699(15) 0.83904(11) 0.0287(3) Uani 1 1 d .
C13 C 0.04217(17) 0.90678(15) 0.87050(11) 0.0277(3) Uani 1 1 d .
C14 C 0.00663(18) 1.04180(15) 0.85689(11) 0.0300(3) Uani 1 1 d .
C15 C -0.1349(2) 1.11750(16) 0.88732(13) 0.0376(4) Uani 1 1 d .
H15 H -0.1599 1.2092 0.8775 0.045 Uiso 1 1 calc R
C16 C -0.23897(19) 1.05876(18) 0.93185(13) 0.0399(4) Uani 1 1 d .
H16 H -0.3351 1.1110 0.9526 0.048 Uiso 1 1 calc R
C17 C -0.20614(19) 0.92580(18) 0.94682(13) 0.0380(4) Uani 1 1 d .
H17 H -0.2779 0.8861 0.9782 0.046 Uiso 1 1 calc R
C18 C -0.06634(18) 0.85189(16) 0.91504(12) 0.0322(3) Uani 1 1 d .
H18 H -0.0435 0.7608 0.9239 0.039 Uiso 1 1 calc R
C19 C 0.0853(2) 1.22698(17) 0.80278(15) 0.0465(5) Uani 1 1 d .
H19A H 0.0029 1.2866 0.7591 0.070 Uiso 1 1 calc R
H19B H 0.1758 1.2475 0.7762 0.070 Uiso 1 1 calc R
H19C H 0.0574 1.2390 0.8679 0.070 Uiso 1 1 calc R
C20 C 0.54534(19) 0.88927(16) 0.72199(12) 0.0338(4) Uani 1 1 d .
H20A H 0.4827 0.9802 0.6847 0.041 Uiso 1 1 calc R
H20B H 0.5915 0.8947 0.7748 0.041 Uiso 1 1 calc R
C21 C 0.9119(3) 0.8972(2) 0.65260(16) 0.0557(5) Uani 1 1 d .
H21A H 0.9632 0.8100 0.6986 0.084 Uiso 1 1 calc R
H21B H 0.8561 0.9606 0.6891 0.084 Uiso 1 1 calc R
H21C H 0.9862 0.9280 0.6069 0.084 Uiso 1 1 calc R
C22 C 0.6833(2) 1.04971(18) 0.49620(14) 0.0435(4) Uani 1 1 d .
H22A H 0.6133 1.0433 0.4593 0.065 Uiso 1 1 calc R
H22B H 0.7579 1.0804 0.4506 0.065 Uiso 1 1 calc R
H22C H 0.6278 1.1129 0.5329 0.065 Uiso 1 1 calc R
C23 C 0.8742(2) 0.75283(19) 0.51994(13) 0.0411(4) Uani 1 1 d .
C24 C 0.7607(2) 0.7487(2) 0.46154(15) 0.0479(5) Uani 1 1 d .
H24A H 0.6771 0.7323 0.5057 0.072 Uiso 1 1 calc R
H24B H 0.8102 0.6773 0.4314 0.072 Uiso 1 1 calc R
H24C H 0.7224 0.8338 0.4102 0.072 Uiso 1 1 calc R
C25 C 0.9350(3) 0.6177(2) 0.59826(16) 0.0579(6) Uani 1 1 d .
H25A H 0.8523 0.6009 0.6432 0.087 Uiso 1 1 calc R
H25B H 1.0097 0.6180 0.6351 0.087 Uiso 1 1 calc R
H25C H 0.9820 0.5478 0.5665 0.087 Uiso 1 1 calc R
C26 C 1.0041(2) 0.7785(3) 0.44999(18) 0.0638(6) Uani 1 1 d .
H26A H 0.9657 0.8648 0.3998 0.096 Uiso 1 1 calc R
H26B H 1.0510 0.7085 0.4184 0.096 Uiso 1 1 calc R
H26C H 1.0786 0.7787 0.4870 0.096 Uiso 1 1 calc R

loop_
_atom_site_aniso_label
_atom_site_aniso_U_11
_atom_site_aniso_U_22
_atom_site_aniso_U_33
_atom_site_aniso_U_23
_atom_site_aniso_U_13
_atom_site_aniso_U_12
Si1 0.0297(3) 0.0431(3) 0.0293(2) -0.00723(19) -0.00095(18) -0.0152(2)
O1 0.0282(6) 0.0265(5) 0.0514(7) -0.0083(5) -0.0010(5) -0.0099(5)
O2 0.0237(5) 0.0300(5) 0.0416(6) -0.0114(5) 0.0031(5) -0.0111(4)
O3 0.0369(7) 0.0489(7) 0.0351(6) -0.0112(5) -0.0041(5) -0.0233(6)
O4 0.0324(6) 0.0442(6) 0.0269(6) -0.0118(5) 0.0010(5) -0.0163(5)
O5 0.0295(6) 0.0377(6) 0.0535(8) -0.0241(6) -0.0045(5) -0.0086(5)
O6 0.0387(7) 0.0265(5) 0.0477(7) -0.0082(5) 0.0000(5) -0.0124(5)
O7 0.0427(7) 0.0466(7) 0.0428(7) -0.0167(6) 0.0144(6) -0.0215(6)
N1 0.0257(7) 0.0321(6) 0.0272(7) -0.0075(5) -0.0008(5) -0.0127(5)
C1 0.0231(7) 0.0250(7) 0.0281(8) -0.0071(6) -0.0027(6) -0.0074(6)
C2 0.0245(7) 0.0262(7) 0.0303(8) -0.0094(6) -0.0028(6) -0.0067(6)
C3 0.0264(8) 0.0281(7) 0.0263(7) -0.0075(6) -0.0025(6) -0.0071(6)
C4 0.0236(7) 0.0258(7) 0.0268(7) -0.0062(6) -0.0017(6) -0.0093(6)
C5 0.0234(7) 0.0293(7) 0.0269(7) -0.0054(6) -0.0049(6) -0.0100(6)
C6 0.0246(8) 0.0348(8) 0.0489(10) -0.0164(7) 0.0040(7) -0.0090(7)
C7 0.0253(8) 0.0281(7) 0.0299(8) -0.0084(6) -0.0018(6) -0.0073(6)
C8 0.0359(9) 0.0511(10) 0.0286(8) -0.0174(7) -0.0009(7) -0.0122(8)
C9 0.0544(13) 0.0587(12) 0.0563(13) -0.0339(11) -0.0106(10) -0.0037(10)
C10 0.0523(13) 0.0961(17) 0.0332(10) -0.0211(11) 0.0103(9) -0.0321(12)
C11 0.0402(10) 0.0550(11) 0.0325(9) -0.0139(8) -0.0062(7) -0.0079(9)
C12 0.0271(8) 0.0281(7) 0.0294(8) -0.0090(6) -0.0039(6) -0.0072(6)
C13 0.0263(8) 0.0289(7) 0.0274(7) -0.0094(6) -0.0052(6) -0.0076(6)
C14 0.0308(8) 0.0283(7) 0.0287(8) -0.0073(6) -0.0053(6) -0.0083(6)
C15 0.0378(9) 0.0298(8) 0.0386(9) -0.0129(7) -0.0064(7) -0.0019(7)
C16 0.0293(9) 0.0445(9) 0.0393(9) -0.0192(8) -0.0008(7) -0.0020(7)
C17 0.0289(8) 0.0467(9) 0.0391(9) -0.0161(8) 0.0007(7) -0.0130(7)
C18 0.0293(8) 0.0332(8) 0.0372(9) -0.0140(7) -0.0029(7) -0.0113(7)
C19 0.0608(13) 0.0282(8) 0.0499(11) -0.0072(8) -0.0056(9) -0.0186(8)
C20 0.0337(9) 0.0328(8) 0.0306(8) -0.0061(6) 0.0008(7) -0.0118(7)
C21 0.0553(13) 0.0669(13) 0.0497(12) -0.0110(10) -0.0146(10) -0.0278(11)
C22 0.0403(10) 0.0466(10) 0.0399(10) -0.0087(8) -0.0044(8) -0.0149(8)
C23 0.0302(9) 0.0486(10) 0.0367(9) -0.0111(8) -0.0023(7) -0.0080(8)
C24 0.0455(11) 0.0481(10) 0.0468(11) -0.0181(9) -0.0088(9) -0.0080(9)
C25 0.0500(12) 0.0497(11) 0.0568(13) -0.0133(10) -0.0142(10) 0.0013(9)
C26 0.0427(12) 0.0885(17) 0.0589(14) -0.0318(12) 0.0138(10) -0.0217(12)

loop_
_atom_type_symbol
_atom_type_description
_atom_type_scat_dispersion_real
_atom_type_scat_dispersion_imag
_atom_type_scat_source
C C 0.0033 0.0016 'International Tables Vol C Tables 4.2.6.8 and 6.1.1.4'
H H 0.0000 0.0000 'International Tables Vol C Tables 4.2.6.8 and 6.1.1.4'
N N 0.0061 0.0033 'International Tables Vol C Tables 4.2.6.8 and 6.1.1.4'
O O 0.0106 0.0060 'International Tables Vol C Tables 4.2.6.8 and 6.1.1.4'
Si Si 0.0817 0.0704 'International Tables Vol C Tables 4.2.6.8 and 6.1.1.4'

loop_
_geom_angle_atom_site_label_1
_geom_angle_atom_site_label_2
_geom_angle_atom_site_label_3
_geom_angle
O7 Si1 C21 109.99(9)
O7 Si1 C22 110.76(8)
C21 Si1 C22 109.12(10)
O7 Si1 C23 102.05(8)
C21 Si1 C23 112.56(10)
C22 Si1 C23 112.21(9)
C5 O2 C6 116.04(12)
C7 O4 C8 121.32(13)
C14 O6 C19 117.47(14)
C20 O7 Si1 128.72(11)
C7 N1 C4 121.00(13)
C7 N1 H1n 119.5
C4 N1 H1n 119.5
C3 C1 C4 124.48(13)
C3 C1 C2 60.66(10)
C4 C1 C2 117.92(13)
C3 C1 H1 114.3
C4 C1 H1 114.3
C2 C1 H1 114.3
C12 C2 C3 117.20(13)
C12 C2 C1 115.61(12)
C3 C2 C1 58.65(10)
C12 C2 H2 117.4
C3 C2 H2 117.4
C1 C2 H2 117.4
C1 C3 C20 124.69(14)
C1 C3 C2 60.69(10)
C20 C3 C2 121.35(13)
C1 C3 H3 113.4
C20 C3 H3 113.4
C2 C3 H3 113.4
N1 C4 C1 107.86(12)
N1 C4 C5 110.48(12)
C1 C4 C5 109.16(12)
N1 C4 H4 109.8
C1 C4 H4 109.8
C5 C4 H4 109.8
O1 C5 O2 124.12(14)
O1 C5 C4 124.51(13)
O2 C5 C4 111.36(12)
O2 C6 H6A 109.5
O2 C6 H6B 109.5
H6A C6 H6B 109.5
O2 C6 H6C 109.5
H6A C6 H6C 109.5
H6B C6 H6C 109.5
O3 C7 O4 126.70(15)
O3 C7 N1 124.18(14)
O4 C7 N1 109.11(13)
O4 C8 C11 110.91(14)
O4 C8 C9 109.52(15)
C11 C8 C9 112.24(16)
O4 C8 C10 101.22(14)
C11 C8 C10 110.79(17)
C9 C8 C10 111.64(17)
C8 C9 H9A 109.5
C8 C9 H9B 109.5
H9A C9 H9B 109.5
C8 C9 H9C 109.5
H9A C9 H9C 109.5
H9B C9 H9C 109.5
C8 C10 H10A 109.5
C8 C10 H10B 109.5
H10A C10 H10B 109.5
C8 C10 H10C 109.5
H10A C10 H10C 109.5
H10B C10 H10C 109.5
C8 C11 H11A 109.5
C8 C11 H11B 109.5
H11A C11 H11B 109.5
C8 C11 H11C 109.5
H11A C11 H11C 109.5
H11B C11 H11C 109.5
O5 C12 C2 119.92(14)
O5 C12 C13 119.21(14)
C2 C12 C13 120.79(13)
C18 C13 C14 118.45(14)
C18 C13 C12 117.00(13)
C14 C13 C12 124.55(14)
O6 C14 C15 123.58(14)
O6 C14 C13 116.57(14)
C15 C14 C13 119.81(15)
C16 C15 C14 119.83(15)
C16 C15 H15 120.1
C14 C15 H15 120.1
C17 C16 C15 121.41(16)
C17 C16 H16 119.3
C15 C16 H16 119.3
C16 C17 C18 118.40(16)
C16 C17 H17 120.8
C18 C17 H17 120.8
C17 C18 C13 122.08(15)
C17 C18 H18 119.0
C13 C18 H18 119.0
O6 C19 H19A 109.5
O6 C19 H19B 109.5
H19A C19 H19B 109.5
O6 C19 H19C 109.5
H19A C19 H19C 109.5
H19B C19 H19C 109.5
O7 C20 C3 106.72(13)
O7 C20 H20A 110.4
C3 C20 H20A 110.4
O7 C20 H20B 110.4
C3 C20 H20B 110.4
H20A C20 H20B 108.6
Si1 C21 H21A 109.5
Si1 C21 H21B 109.5
H21A C21 H21B 109.5
Si1 C21 H21C 109.5
H21A C21 H21C 109.5
H21B C21 H21C 109.5
Si1 C22 H22A 109.5
Si1 C22 H22B 109.5
H22A C22 H22B 109.5
Si1 C22 H22C 109.5
H22A C22 H22C 109.5
H22B C22 H22C 109.5
C26 C23 C25 109.23(17)
C26 C23 C24 108.87(17)
C25 C23 C24 108.48(17)
C26 C23 Si1 111.46(15)
C25 C23 Si1 108.45(13)
C24 C23 Si1 110.29(12)
C23 C24 H24A 109.5
C23 C24 H24B 109.5
H24A C24 H24B 109.5
C23 C24 H24C 109.5
H24A C24 H24C 109.5
H24B C24 H24C 109.5
C23 C25 H25A 109.5
C23 C25 H25B 109.5
H25A C25 H25B 109.5
C23 C25 H25C 109.5
H25A C25 H25C 109.5
H25B C25 H25C 109.5
C23 C26 H26A 109.5
C23 C26 H26B 109.5
H26A C26 H26B 109.5
C23 C26 H26C 109.5
H26A C26 H26C 109.5
H26B C26 H26C 109.5

loop_
_geom_bond_atom_site_label_1
_geom_bond_atom_site_label_2
_geom_bond_distance
Si1 O7 1.6420(13)
Si1 C21 1.853(2)
Si1 C22 1.8591(19)
Si1 C23 1.8791(19)
O1 C5 1.2048(18)
O2 C5 1.3285(18)
O2 C6 1.4516(19)
O3 C7 1.2133(19)
O4 C7 1.3476(18)
O4 C8 1.475(2)
O5 C12 1.2223(19)
O6 C14 1.3636(19)
O6 C19 1.4295(19)
O7 C20 1.414(2)
N1 C7 1.351(2)
N1 C4 1.4491(19)
N1 H1n 0.8800
C1 C3 1.487(2)
C1 C4 1.515(2)
C1 C2 1.518(2)
C1 H1 1.0000
C2 C12 1.486(2)
C2 C3 1.518(2)
C2 H2 1.0000
C3 C20 1.502(2)
C3 H3 1.0000
C4 C5 1.527(2)
C4 H4 1.0000
C6 H6A 0.9800
C6 H6B 0.9800
C6 H6C 0.9800
C8 C11 1.508(3)
C8 C9 1.510(3)
C8 C10 1.521(3)
C9 H9A 0.9800
C9 H9B 0.9800
C9 H9C 0.9800
C10 H10A 0.9800
C10 H10B 0.9800
C10 H10C 0.9800
C11 H11A 0.9800
C11 H11B 0.9800
C11 H11C 0.9800
C12 C13 1.490(2)
C13 C18 1.393(2)
C13 C14 1.403(2)
C14 C15 1.393(2)
C15 C16 1.383(3)
C15 H15 0.9500
C16 C17 1.381(2)
C16 H16 0.9500
C17 C18 1.382(2)
C17 H17 0.9500
C18 H18 0.9500
C19 H19A 0.9800
C19 H19B 0.9800
C19 H19C 0.9800
C20 H20A 0.9900
C20 H20B 0.9900
C21 H21A 0.9800
C21 H21B 0.9800
C21 H21C 0.9800
C22 H22A 0.9800
C22 H22B 0.9800
C22 H22C 0.9800
C23 C26 1.531(3)
C23 C25 1.534(3)
C23 C24 1.536(3)
C24 H24A 0.9800
C24 H24B 0.9800
C24 H24C 0.9800
C25 H25A 0.9800
C25 H25B 0.9800
C25 H25C 0.9800
C26 H26A 0.9800
C26 H26B 0.9800
C26 H26C 0.9800

loop_
_geom_torsion_atom_site_label_1
_geom_torsion_atom_site_label_2
_geom_torsion_atom_site_label_3
_geom_torsion_atom_site_label_4
_geom_torsion
C21 Si1 O7 C20 65.52(17)
C22 Si1 O7 C20 -55.18(17)
C23 Si1 O7 C20 -174.81(15)
C3 C1 C2 C12 107.55(15)
C4 C1 C2 C12 -136.53(14)
C4 C1 C2 C3 115.92(15)
C4 C1 C3 C20 4.3(2)
C2 C1 C3 C20 109.69(17)
C4 C1 C3 C2 -105.40(16)
C12 C2 C3 C1 -104.83(15)
C12 C2 C3 C20 140.18(15)
C1 C2 C3 C20 -114.98(16)
C7 N1 C4 C1 -164.61(13)
C7 N1 C4 C5 76.15(17)
C3 C1 C4 N1 148.41(14)
C2 C1 C4 N1 76.39(15)
C3 C1 C4 C5 -91.52(16)
C2 C1 C4 C5 -163.53(12)
C6 O2 C5 O1 0.4(2)
C6 O2 C5 C4 -178.78(13)
N1 C4 C5 O1 50.2(2)
C1 C4 C5 O1 -68.28(19)
N1 C4 C5 O2 -130.69(13)
C1 C4 C5 O2 110.86(14)
C8 O4 C7 O3 1.4(2)
C8 O4 C7 N1 -177.45(13)
C4 N1 C7 O3 0.9(2)
C4 N1 C7 O4 179.74(12)
C7 O4 C8 C11 -58.7(2)
C7 O4 C8 C9 65.76(19)
C7 O4 C8 C10 -176.26(15)
C3 C2 C12 O5 39.3(2)
C1 C2 C12 O5 -27.0(2)
C3 C2 C12 C13 -144.18(14)
C1 C2 C12 C13 149.54(14)
O5 C12 C13 C18 31.8(2)
C2 C12 C13 C18 -144.81(15)
O5 C12 C13 C14 -147.19(16)
C2 C12 C13 C14 36.2(2)
C19 O6 C14 C15 7.3(2)
C19 O6 C14 C13 -175.04(14)
C18 C13 C14 O6 -178.07(14)
C12 C13 C14 O6 0.9(2)
C18 C13 C14 C15 -0.3(2)
C12 C13 C14 C15 178.62(15)
O6 C14 C15 C16 178.35(15)
C13 C14 C15 C16 0.8(2)
C14 C15 C16 C17 -0.2(3)
C15 C16 C17 C18 -0.8(3)
C16 C17 C18 C13 1.3(3)
C14 C13 C18 C17 -0.7(2)
C12 C13 C18 C17 -179.73(15)
Si1 O7 C20 C3 172.12(12)
C1 C3 C20 O7 98.47(17)
C2 C3 C20 O7 172.48(13)
O7 Si1 C23 C26 -175.33(14)
C21 Si1 C23 C26 -57.48(17)
C22 Si1 C23 C26 66.07(16)
O7 Si1 C23 C25 -55.05(15)
C21 Si1 C23 C25 62.80(16)
C22 Si1 C23 C25 -173.65(14)
O7 Si1 C23 C24 63.61(14)
C21 Si1 C23 C24 -178.54(13)
C22 Si1 C23 C24 -54.99(15)
